data_7036712
loop_
_publ_author_name
'Zhao, Xiao-Qing'
'Liu, Xu-Hui'
'Kang, Xiao-Min'
'Zhao, Bin'

_publ_section_title
;
 Self-assembly of heterometallic Ln(III)-Co(II) coordination polymers:
 syntheses, structures, and magnetic studies.
;
_journal_issue 43
_journal_name_full 'Dalton transactions (Cambridge, England : 2003)'
_journal_page_first 18856
_journal_page_last 18863
_journal_paper_doi 10.1039/c5dt02280k
_journal_volume 44
_journal_year 2015
_chemical_formula_sum 'C20 H20 Co1.5 O19 Tb'
_chemical_formula_weight 811.68
_chemical_name_systematic
; 
 ? 
;
_space_group_IT_number 14
_symmetry_cell_setting monoclinic
_symmetry_space_group_name_Hall '-P 2ybc'
_symmetry_space_group_name_H-M 'P 1 21/c 1'
_atom_sites_solution_hydrogens geom
_atom_sites_solution_primary direct
_atom_sites_solution_secondary difmap
_audit_creation_method SHELXL-97
_audit_update_record
;
2015-01-25 deposited with the CCDC.
2015-09-28 downloaded from the CCDC.
;
_cell_angle_alpha 90.00
_cell_angle_beta 105.838(8)
_cell_angle_gamma 90.00
_cell_formula_units_Z 4
_cell_length_a 7.4467(6)
_cell_length_b 19.0044(16)
_cell_length_c 17.9394(18)
_cell_measurement_reflns_used 3305
_cell_measurement_temperature 150(2)
_cell_measurement_theta_max 26.8562
_cell_measurement_theta_min 2.4419
_cell_volume 2442.4(4)
_computing_cell_refinement
;
CrysAlisPro, Oxford Diffraction Ltd.,
Version 1.171.33.48 (release 15-09-2009 CrysAlis171 .NET)
(compiled Sep 15 2009,11:49:04)
;
_computing_data_collection
;
CrysAlisPro, Oxford Diffraction Ltd.,
Version 1.171.33.48 (release 15-09-2009 CrysAlis171 .NET)
(compiled Sep 15 2009,11:49:04)
;
_computing_data_reduction
;
CrysAlisPro, Oxford Diffraction Ltd.,
Version 1.171.33.48 (release 15-09-2009 CrysAlis171 .NET)
(compiled Sep 15 2009,11:49:04)
;
_computing_molecular_graphics 'Bruker SHELXTL'
_computing_publication_material 'Bruker SHELXTL'
_computing_structure_refinement 'SHELXL-97 (Sheldrick, 1997)'
_computing_structure_solution 'SHELXS-97 (Sheldrick, 1990)'
_diffrn_ambient_temperature 150(2)
_diffrn_detector_area_resol_mean 16.2116
_diffrn_measured_fraction_theta_full 0.962
_diffrn_measured_fraction_theta_max 0.962
_diffrn_measurement_device_type 'SuperNova, Single source at offset), Eos'
_diffrn_measurement_method '\w scans'
_diffrn_radiation_monochromator graphite
_diffrn_radiation_source 'fine-focus sealed tube'
_diffrn_radiation_type MoK\a
_diffrn_radiation_wavelength 0.71073
_diffrn_reflns_av_R_equivalents 0.0476
_diffrn_reflns_av_sigmaI/netI 0.0827
_diffrn_reflns_limit_h_max 8
_diffrn_reflns_limit_h_min -8
_diffrn_reflns_limit_k_max 22
_diffrn_reflns_limit_k_min -18
_diffrn_reflns_limit_l_max 21
_diffrn_reflns_limit_l_min -20
_diffrn_reflns_number 8366
_diffrn_reflns_theta_full 25.01
_diffrn_reflns_theta_max 25.01
_diffrn_reflns_theta_min 2.45
_diffrn_standards_number 3908
_exptl_absorpt_coefficient_mu 3.976
_exptl_absorpt_correction_T_max 0.8572
_exptl_absorpt_correction_T_min 0.6919
_exptl_absorpt_correction_type multi-scan
_exptl_absorpt_process_details
;
CrysAlisPro, Oxford Diffraction Ltd.,
Version 1.171.33.48 (release 15-09-2009 CrysAlis171 .NET)
(compiled Sep 15 2009,11:49:04)
Empirical absorption correction using spherical harmonics,
 implemented in SCALE3 ABSPACK scaling algorithm.
;
_exptl_crystal_colour pink
_exptl_crystal_density_diffrn 2.207
_exptl_crystal_density_method 'not measured'
_exptl_crystal_description block
_exptl_crystal_F_000 1590
_exptl_crystal_size_max 0.10
_exptl_crystal_size_mid 0.05
_exptl_crystal_size_min 0.04
_refine_diff_density_max 0.652
_refine_diff_density_min -0.707
_refine_diff_density_rms 0.160
_refine_ls_extinction_method none
_refine_ls_goodness_of_fit_ref 0.914
_refine_ls_hydrogen_treatment constr
_refine_ls_matrix_type full
_refine_ls_number_parameters 376
_refine_ls_number_reflns 4139
_refine_ls_number_restraints 234
_refine_ls_restrained_S_all 0.902
_refine_ls_R_factor_all 0.0572
_refine_ls_R_factor_gt 0.0346
_refine_ls_shift/su_max 0.001
_refine_ls_shift/su_mean 0.000
_refine_ls_structure_factor_coef Fsqd
_refine_ls_weighting_details 'calc w=1/[\s^2^(Fo^2^)+(0.0175P)^2^+0.0000P] where P=(Fo^2^+2Fc^2^)/3'
_refine_ls_weighting_scheme calc
_refine_ls_wR_factor_gt 0.0595
_refine_ls_wR_factor_ref 0.0634
_reflns_number_gt 3064
_reflns_number_total 4139
_reflns_threshold_expression >2sigma(I)
_cod_data_source_file c5dt02280k2.cif
_cod_data_source_block p100918h
_cod_depositor_comments 'Adding full bibliography for 7036708--7036712.cif.'
_cod_original_sg_symbol_H-M p21/c
_cod_original_formula_sum 'C20 H20 Co1.50 O19 Tb'
_cod_database_code 7036712

loop_
_symmetry_equiv_pos_as_xyz
'x, y, z'
'-x, y+1/2, -z+1/2'
'-x, -y, -z'
'x, -y-1/2, z-1/2'

loop_
_atom_site_label
_atom_site_type_symbol
_atom_site_fract_x
_atom_site_fract_y
_atom_site_fract_z
_atom_site_U_iso_or_equiv
_atom_site_adp_type
_atom_site_occupancy
_atom_site_symmetry_multiplicity
_atom_site_calc_flag
_atom_site_refinement_flags
Tb1 Tb 0.32668(4) 0.189557(15) 0.862643(14) 0.00644(8) Uani 1 1 d .
Co1 Co 0.13871(10) 0.36003(4) 0.78212(4) 0.00655(18) Uani 1 1 d .
Co2 Co 0.0000 0.0000 1.0000 0.0059(2) Uani 1 2 d S
C1 C 0.1189(7) 0.1258(3) 0.6703(3) 0.0056(12) Uani 1 1 d U
C2 C 0.1185(7) 0.1947(3) 0.6446(3) 0.0050(12) Uani 1 1 d U
C3 C 0.1333(7) 0.2063(3) 0.5697(3) 0.0053(12) Uani 1 1 d U
H3 H 0.1358 0.2522 0.5519 0.006 Uiso 1 1 calc R
C4 C 0.1443(7) 0.1507(3) 0.5217(3) 0.0061(12) Uani 1 1 d U
C5 C 0.1381(7) 0.0827(3) 0.5466(3) 0.0096(13) Uani 1 1 d U
H5 H 0.1426 0.0454 0.5135 0.012 Uiso 1 1 calc R
C6 C 0.1247(7) 0.0692(3) 0.6221(3) 0.0124(14) Uani 1 1 d U
H6 H 0.1199 0.0232 0.6393 0.015 Uiso 1 1 calc R
C7 C 0.0370(8) 0.0554(3) 0.7681(3) 0.0111(14) Uani 1 1 d U
H7A H 0.1149 0.0146 0.7675 0.013 Uiso 1 1 calc R
H7B H -0.0842 0.0473 0.7319 0.013 Uiso 1 1 calc R
C8 C 0.0164(7) 0.0672(3) 0.8488(3) 0.0067(12) Uani 1 1 d U
C9 C 0.1059(7) 0.2565(3) 0.6912(3) 0.0065(13) Uani 1 1 d U
C10 C 0.1589(7) 0.1686(3) 0.4416(3) 0.0055(13) Uani 1 1 d U
C11 C 0.6278(7) 0.2731(3) 1.0162(3) 0.0074(13) Uani 1 1 d U
C12 C 0.5959(7) 0.2242(3) 1.0708(3) 0.0062(13) Uani 1 1 d U
C13 C 0.5811(7) 0.2504(3) 1.1409(3) 0.0070(13) Uani 1 1 d U
H13 H 0.5602 0.2191 1.1775 0.008 Uiso 1 1 calc R
C14 C 0.5959(7) 0.3213(3) 1.1586(3) 0.0093(13) Uani 1 1 d U
C15 C 0.6300(7) 0.3675(3) 1.1040(3) 0.0070(13) Uani 1 1 d U
H15 H 0.6423 0.4154 1.1152 0.008 Uiso 1 1 calc R
C16 C 0.6460(7) 0.3437(3) 1.0328(3) 0.0100(13) Uani 1 1 d U
H16 H 0.6687 0.3752 0.9968 0.012 Uiso 1 1 calc R
C17 C 0.7190(7) 0.2882(3) 0.8981(3) 0.0073(13) Uani 1 1 d U
H17A H 0.7737 0.2595 0.8653 0.009 Uiso 1 1 calc R
H17B H 0.8170 0.3170 0.9306 0.009 Uiso 1 1 calc R
C18 C 0.5697(8) 0.3350(3) 0.8482(3) 0.0085(13) Uani 1 1 d U
C19 C 0.5570(7) 0.1494(3) 1.0503(3) 0.0053(12) Uani 1 1 d U
C20 C 0.5618(8) 0.3500(3) 1.2313(3) 0.0119(14) Uani 1 1 d U
O1 O 0.1209(5) 0.11688(19) 0.74676(19) 0.0089(9) Uani 1 1 d U
O2 O -0.0604(5) 0.0190(2) 0.87723(19) 0.0093(9) Uani 1 1 d U
O3 O 0.0788(5) 0.1231(2) 0.88300(19) 0.0081(9) Uani 1 1 d U
O4 O 0.1024(5) 0.25103(19) 0.76220(18) 0.0066(9) Uani 1 1 d U
O5 O 0.1050(5) 0.3177(2) 0.6634(2) 0.0117(9) Uani 1 1 d U
O6 O 0.1897(5) 0.23196(19) 0.42943(19) 0.0074(9) Uani 1 1 d U
O7 O 0.1299(5) 0.1204(2) 0.39171(19) 0.0087(9) Uani 1 1 d U
O8 O 0.6412(5) 0.24327(19) 0.94626(19) 0.0103(9) Uani 1 1 d U
O9 O 0.6171(5) 0.3896(2) 0.8207(2) 0.0143(9) Uani 1 1 d U
O10 O 0.4051(5) 0.3134(2) 0.83789(19) 0.0070(8) Uani 1 1 d U
O11 O 0.4317(5) 0.13621(19) 0.98836(19) 0.0081(9) Uani 1 1 d U
O12 O 0.6437(5) 0.10222(19) 1.09529(19) 0.0087(9) Uani 1 1 d U
O13 O 0.4961(5) 0.3072(2) 1.27185(19) 0.0095(9) Uani 1 1 d U
O14 O 0.6000(6) 0.4123(2) 1.2470(2) 0.0194(10) Uani 1 1 d U
O15 O 0.2849(5) 0.00048(19) 1.00284(18) 0.0085(9) Uani 1 1 d U
H15A H 0.3167 -0.0310 0.9733 0.010 Uiso 1 1 d R
H15B H 0.3355 0.0410 1.0022 0.010 Uiso 1 1 d R
O16 O 0.0049(5) 0.10605(19) 1.02227(19) 0.0097(9) Uani 1 1 d U
H16A H 0.0408 0.1232 0.9842 0.012 Uiso 1 1 d R
H16B H 0.0548 0.1226 1.0671 0.012 Uiso 1 1 d R
O17 O 0.4561(5) 0.0730(2) 0.8613(2) 0.0133(9) Uani 1 1 d U
H17C H 0.5282 0.0502 0.9014 0.016 Uiso 1 1 d R
H17D H 0.5017 0.0692 0.8206 0.016 Uiso 1 1 d R
O18 O -0.1285(5) 0.39268(19) 0.74062(19) 0.0085(9) Uani 1 1 d U
H18A H -0.1930 0.3866 0.6928 0.010 Uiso 1 1 d R
H18B H -0.1912 0.3885 0.7745 0.010 Uiso 1 1 d R
O19 O 0.2744(5) 0.44214(19) 0.75430(19) 0.0132(9) Uani 1 1 d U
H19A H 0.2220 0.4620 0.7098 0.016 Uiso 1 1 d R
H19B H 0.3924 0.4514 0.7717 0.016 Uiso 1 1 d R

loop_
_atom_site_aniso_label
_atom_site_aniso_U_11
_atom_site_aniso_U_22
_atom_site_aniso_U_33
_atom_site_aniso_U_23
_atom_site_aniso_U_13
_atom_site_aniso_U_12
Tb1 0.00867(14) 0.00619(15) 0.00489(14) 0.00063(14) 0.00259(11) 0.00025(15)
Co1 0.0092(4) 0.0060(4) 0.0051(4) 0.0010(3) 0.0030(3) 0.0011(4)
Co2 0.0088(6) 0.0054(6) 0.0044(5) -0.0009(5) 0.0032(5) -0.0023(5)
C1 0.0051(19) 0.007(2) 0.0048(18) -0.0001(16) 0.0022(16) -0.0004(16)
C2 0.0062(18) 0.005(2) 0.0033(18) -0.0001(16) 0.0008(15) -0.0002(16)
C3 0.0045(19) 0.005(2) 0.0063(18) 0.0017(16) 0.0020(16) 0.0008(16)
C4 0.0044(19) 0.006(2) 0.0066(19) 0.0003(16) -0.0002(16) -0.0003(16)
C5 0.010(2) 0.010(2) 0.0087(19) -0.0027(16) 0.0017(16) 0.0000(16)
C6 0.014(2) 0.011(2) 0.0116(19) 0.0014(16) 0.0035(16) -0.0025(17)
C7 0.014(2) 0.010(2) 0.0103(19) 0.0002(16) 0.0041(16) -0.0012(17)
C8 0.0052(19) 0.008(2) 0.0053(18) 0.0005(16) -0.0014(16) 0.0021(16)
C9 0.0052(19) 0.008(2) 0.0061(19) 0.0015(16) 0.0017(16) -0.0009(16)
C10 0.0047(19) 0.005(2) 0.0059(19) 0.0009(16) 0.0006(16) 0.0008(16)
C11 0.0071(19) 0.009(2) 0.0061(19) -0.0014(16) 0.0010(16) 0.0012(16)
C12 0.0044(19) 0.006(2) 0.0071(19) -0.0007(16) 0.0001(16) 0.0006(16)
C13 0.0062(19) 0.008(2) 0.0066(19) 0.0008(16) 0.0022(16) -0.0014(16)
C14 0.0084(19) 0.009(2) 0.0085(19) 0.0000(16) -0.0002(16) 0.0021(16)
C15 0.0063(19) 0.007(2) 0.0087(19) -0.0016(16) 0.0032(16) -0.0016(16)
C16 0.010(2) 0.011(2) 0.0093(19) 0.0016(16) 0.0030(16) -0.0006(16)
C17 0.0073(19) 0.008(2) 0.0071(19) -0.0011(16) 0.0035(16) -0.0016(16)
C18 0.010(2) 0.009(2) 0.0069(19) -0.0022(16) 0.0041(16) -0.0005(16)
C19 0.0054(19) 0.005(2) 0.0063(19) 0.0003(16) 0.0031(16) 0.0008(16)
C20 0.012(2) 0.012(2) 0.011(2) -0.0015(17) 0.0021(16) 0.0000(17)
O1 0.0126(16) 0.0082(16) 0.0072(15) 0.0020(13) 0.0048(13) -0.0025(14)
O2 0.0122(16) 0.0093(16) 0.0064(14) 0.0000(13) 0.0022(13) -0.0032(14)
O3 0.0094(15) 0.0075(16) 0.0069(15) -0.0021(13) 0.0014(13) -0.0005(14)
O4 0.0067(15) 0.0090(16) 0.0038(14) 0.0009(13) 0.0010(13) 0.0005(14)
O5 0.0163(16) 0.0092(17) 0.0110(15) 0.0001(14) 0.0061(13) -0.0027(14)
O6 0.0098(15) 0.0080(16) 0.0048(14) -0.0002(13) 0.0027(13) 0.0009(14)
O7 0.0091(15) 0.0104(17) 0.0071(15) -0.0012(13) 0.0031(13) -0.0003(14)
O8 0.0112(15) 0.0105(16) 0.0097(15) 0.0019(13) 0.0036(13) -0.0010(14)
O9 0.0140(16) 0.0144(17) 0.0142(16) 0.0050(14) 0.0034(14) -0.0020(14)
O10 0.0076(15) 0.0067(16) 0.0072(14) 0.0005(13) 0.0029(13) -0.0004(14)
O11 0.0093(15) 0.0068(16) 0.0073(15) 0.0004(13) 0.0009(13) -0.0014(14)
O12 0.0113(15) 0.0092(16) 0.0050(15) 0.0013(13) 0.0012(13) 0.0013(14)
O13 0.0102(15) 0.0103(16) 0.0090(14) 0.0000(14) 0.0042(13) -0.0013(14)
O14 0.0252(17) 0.0181(18) 0.0179(16) -0.0004(14) 0.0109(14) -0.0035(15)
O15 0.0105(15) 0.0067(16) 0.0090(15) 0.0001(13) 0.0039(13) -0.0004(14)
O16 0.0142(16) 0.0100(16) 0.0054(15) -0.0009(13) 0.0038(13) -0.0012(14)
O17 0.0139(16) 0.0167(17) 0.0115(15) 0.0009(14) 0.0070(13) 0.0007(14)
O18 0.0080(15) 0.0119(17) 0.0064(15) 0.0011(13) 0.0030(13) 0.0011(14)
O19 0.0121(16) 0.0120(17) 0.0138(15) 0.0024(14) 0.0009(14) -0.0014(14)

loop_
_atom_type_symbol
_atom_type_description
_atom_type_scat_dispersion_real
_atom_type_scat_dispersion_imag
_atom_type_scat_source
C C 0.0033 0.0016 'International Tables Vol C Tables 4.2.6.8 and 6.1.1.4'
H H 0.0000 0.0000 'International Tables Vol C Tables 4.2.6.8 and 6.1.1.4'
Co Co 0.3494 0.9721 'International Tables Vol C Tables 4.2.6.8 and 6.1.1.4'
O O 0.0106 0.0060 'International Tables Vol C Tables 4.2.6.8 and 6.1.1.4'
Tb Tb -0.1723 4.1537 'International Tables Vol C Tables 4.2.6.8 and 6.1.1.4'

loop_
_geom_angle_atom_site_label_1
_geom_angle_atom_site_label_2
_geom_angle_atom_site_label_3
_geom_angle
_geom_angle_site_symmetry_1
_geom_angle_site_symmetry_3
O6 Tb1 O13 138.38(13) 4_566 4_565
O6 Tb1 O3 77.88(12) 4_566 .
O13 Tb1 O3 136.54(12) 4_565 .
O6 Tb1 O4 76.14(12) 4_566 .
O13 Tb1 O4 81.97(12) 4_565 .
O3 Tb1 O4 87.89(12) . .
O6 Tb1 O11 82.10(12) 4_566 .
O13 Tb1 O11 124.84(12) 4_565 .
O3 Tb1 O11 72.22(12) . .
O4 Tb1 O11 153.19(12) . .
O6 Tb1 O17 145.85(12) 4_566 .
O13 Tb1 O17 73.88(12) 4_565 .
O3 Tb1 O17 80.84(12) . .
O4 Tb1 O17 129.51(12) . .
O11 Tb1 O17 66.04(11) . .
O6 Tb1 O10 69.03(11) 4_566 .
O13 Tb1 O10 69.58(12) 4_565 .
O3 Tb1 O10 140.22(12) . .
O4 Tb1 O10 63.62(11) . .
O11 Tb1 O10 122.27(11) . .
O17 Tb1 O10 138.53(11) . .
O6 Tb1 O1 120.40(12) 4_566 .
O13 Tb1 O1 76.60(11) 4_565 .
O3 Tb1 O1 61.59(11) . .
O4 Tb1 O1 61.54(11) . .
O11 Tb1 O1 119.59(12) . .
O17 Tb1 O1 69.94(11) . .
O10 Tb1 O1 118.15(11) . .
O6 Tb1 O8 84.49(12) 4_566 .
O13 Tb1 O8 79.58(11) 4_565 .
O3 Tb1 O8 137.67(11) . .
O4 Tb1 O8 124.80(12) . .
O11 Tb1 O8 67.39(11) . .
O17 Tb1 O8 93.79(12) . .
O10 Tb1 O8 61.17(11) . .
O1 Tb1 O8 154.09(11) . .
O19 Co1 O7 104.62(15) . 4_566
O19 Co1 O18 100.50(15) . .
O7 Co1 O18 90.67(14) 4_566 .
O19 Co1 O4 140.99(14) . .
O7 Co1 O4 108.04(14) 4_566 .
O18 Co1 O4 99.87(14) . .
O19 Co1 O10 88.46(15) . .
O7 Co1 O10 83.93(13) 4_566 .
O18 Co1 O10 170.49(14) . .
O4 Co1 O10 74.54(14) . .
O19 Co1 O5 88.62(14) . .
O7 Co1 O5 166.65(15) 4_566 .
O18 Co1 O5 85.19(14) . .
O4 Co1 O5 60.43(13) . .
O10 Co1 O5 98.31(13) . .
O16 Co2 O16 180.00(4) . 3_557
O16 Co2 O15 88.47(14) . 3_557
O16 Co2 O15 91.53(14) 3_557 3_557
O16 Co2 O15 91.53(14) . .
O16 Co2 O15 88.47(14) 3_557 .
O15 Co2 O15 180.000(1) 3_557 .
O16 Co2 O2 88.75(14) . 3_557
O16 Co2 O2 91.25(14) 3_557 3_557
O15 Co2 O2 87.24(13) 3_557 3_557
O15 Co2 O2 92.76(13) . 3_557
O16 Co2 O2 91.25(14) . .
O16 Co2 O2 88.75(14) 3_557 .
O15 Co2 O2 92.76(13) 3_557 .
O15 Co2 O2 87.24(13) . .
O2 Co2 O2 180.00(5) 3_557 .
O1 C1 C2 116.5(5) . .
O1 C1 C6 122.0(5) . .
C2 C1 C6 121.4(5) . .
C1 C2 C3 118.4(5) . .
C1 C2 C9 124.3(4) . .
C3 C2 C9 117.3(5) . .
C4 C3 C2 120.9(5) . .
C4 C3 H3 119.6 . .
C2 C3 H3 119.6 . .
C5 C4 C3 120.3(5) . .
C5 C4 C10 122.7(5) . .
C3 C4 C10 116.9(5) . .
C4 C5 C6 120.1(5) . .
C4 C5 H5 119.9 . .
C6 C5 H5 119.9 . .
C1 C6 C5 118.7(5) . .
C1 C6 H6 120.6 . .
C5 C6 H6 120.6 . .
O1 C7 C8 107.5(4) . .
O1 C7 H7A 110.2 . .
C8 C7 H7A 110.2 . .
O1 C7 H7B 110.2 . .
C8 C7 H7B 110.2 . .
H7A C7 H7B 108.5 . .
O3 C8 O2 124.6(5) . .
O3 C8 C7 118.3(5) . .
O2 C8 C7 117.1(5) . .
O5 C9 O4 117.7(5) . .
O5 C9 C2 120.6(5) . .
O4 C9 C2 121.6(5) . .
O6 C10 O7 125.4(5) . .
O6 C10 C4 116.5(5) . .
O7 C10 C4 118.0(5) . .
C16 C11 O8 124.1(5) . .
C16 C11 C12 121.1(5) . .
O8 C11 C12 114.8(5) . .
C13 C12 C11 117.5(5) . .
C13 C12 C19 120.9(5) . .
C11 C12 C19 121.2(5) . .
C14 C13 C12 122.6(5) . .
C14 C13 H13 118.7 . .
C12 C13 H13 118.7 . .
C13 C14 C15 118.2(5) . .
C13 C14 C20 122.3(5) . .
C15 C14 C20 119.4(5) . .
C14 C15 C16 121.2(5) . .
C14 C15 H15 119.4 . .
C16 C15 H15 119.4 . .
C11 C16 C15 119.3(5) . .
C11 C16 H16 120.3 . .
C15 C16 H16 120.3 . .
O8 C17 C18 110.6(4) . .
O8 C17 H17A 109.5 . .
C18 C17 H17A 109.5 . .
O8 C17 H17B 109.5 . .
C18 C17 H17B 109.5 . .
H17A C17 H17B 108.1 . .
O9 C18 O10 125.9(5) . .
O9 C18 C17 119.0(5) . .
O10 C18 C17 115.1(5) . .
O12 C19 O11 123.1(5) . .
O12 C19 C12 119.6(5) . .
O11 C19 C12 117.2(5) . .
O14 C20 O13 125.7(5) . .
O14 C20 C14 117.8(5) . .
O13 C20 C14 116.5(5) . .
C1 O1 C7 118.8(4) . .
C1 O1 Tb1 124.8(3) . .
C7 O1 Tb1 115.1(3) . .
C8 O2 Co2 123.0(3) . .
C8 O3 Tb1 125.7(3) . .
C9 O4 Co1 93.0(3) . .
C9 O4 Tb1 125.8(3) . .
Co1 O4 Tb1 108.69(14) . .
C9 O5 Co1 88.2(3) . .
C10 O6 Tb1 146.5(3) . 4_565
C10 O7 Co1 120.9(3) . 4_565
C11 O8 C17 115.7(4) . .
C11 O8 Tb1 113.5(3) . .
C17 O8 Tb1 109.3(3) . .
C18 O10 Co1 132.1(4) . .
C18 O10 Tb1 123.2(3) . .
Co1 O10 Tb1 103.91(14) . .
C19 O11 Tb1 135.6(3) . .
C20 O13 Tb1 138.8(4) . 4_566
Co2 O15 H15A 114.8 . .
Co2 O15 H15B 116.5 . .
H15A O15 H15B 114.4 . .
Co2 O16 H16A 102.2 . .
Co2 O16 H16B 121.9 . .
H16A O16 H16B 117.4 . .
Tb1 O17 H17C 126.5 . .
Tb1 O17 H17D 109.0 . .
H17C O17 H17D 110.2 . .
Co1 O18 H18A 123.1 . .
Co1 O18 H18B 112.2 . .
H18A O18 H18B 115.0 . .
Co1 O19 H19A 115.9 . .
Co1 O19 H19B 127.0 . .
H19A O19 H19B 113.4 . .

loop_
_geom_bond_atom_site_label_1
_geom_bond_atom_site_label_2
_geom_bond_distance
_geom_bond_site_symmetry_2
Tb1 O6 2.317(3) 4_566
Tb1 O13 2.317(3) 4_565
Tb1 O3 2.346(4) .
Tb1 O4 2.400(3) .
Tb1 O11 2.401(3) .
Tb1 O17 2.419(4) .
Tb1 O10 2.493(4) .
Tb1 O1 2.615(4) .
Tb1 O8 2.619(4) .
Co1 O19 1.995(4) .
Co1 O7 2.020(3) 4_566
Co1 O18 2.022(3) .
Co1 O4 2.107(4) .
Co1 O10 2.154(3) .
Co1 O5 2.226(4) .
Co2 O16 2.053(4) .
Co2 O16 2.053(4) 3_557
Co2 O15 2.109(3) 3_557
Co2 O15 2.109(3) .
Co2 O2 2.155(3) 3_557
Co2 O2 2.155(3) .
C1 O1 1.377(6) .
C1 C2 1.388(7) .
C1 C6 1.390(7) .
C2 C3 1.395(6) .
C2 C9 1.459(7) .
C3 C4 1.381(7) .
C3 H3 0.9300 .
C4 C5 1.372(7) .
C4 C10 1.509(7) .
C5 C6 1.408(7) .
C5 H5 0.9300 .
C6 H6 0.9300 .
C7 O1 1.426(6) .
C7 C8 1.515(7) .
C7 H7A 0.9700 .
C7 H7B 0.9700 .
C8 O3 1.250(6) .
C8 O2 1.258(6) .
C9 O5 1.264(6) .
C9 O4 1.285(5) .
C10 O6 1.256(6) .
C10 O7 1.258(6) .
C11 C16 1.372(7) .
C11 O8 1.405(6) .
C11 C12 1.416(7) .
C12 C13 1.385(7) .
C12 C19 1.476(7) .
C13 C14 1.382(7) .
C13 H13 0.9300 .
C14 C15 1.390(7) .
C14 C20 1.499(7) .
C15 C16 1.391(7) .
C15 H15 0.9300 .
C16 H16 0.9300 .
C17 O8 1.443(6) .
C17 C18 1.512(7) .
C17 H17A 0.9700 .
C17 H17B 0.9700 .
C18 O9 1.241(6) .
C18 O10 1.258(6) .
C19 O12 1.260(6) .
C19 O11 1.266(6) .
C20 O14 1.232(7) .
C20 O13 1.275(6) .
O6 Tb1 2.317(3) 4_565
O7 Co1 2.020(3) 4_565
O13 Tb1 2.317(3) 4_566
O15 H15A 0.8744 .
O15 H15B 0.8581 .
O16 H16A 0.8628 .
O16 H16B 0.8497 .
O17 H17C 0.8831 .
O17 H17D 0.8892 .
O18 H18A 0.8690 .
O18 H18B 0.8662 .
O19 H19A 0.8729 .
O19 H19B 0.8668 .

loop_
_geom_torsion_atom_site_label_1
_geom_torsion_atom_site_label_2
_geom_torsion_atom_site_label_3
_geom_torsion_atom_site_label_4
_geom_torsion
_geom_torsion_site_symmetry_1
_geom_torsion_site_symmetry_4
O1 C1 C2 C3 174.4(4) . .
C6 C1 C2 C3 -3.1(8) . .
O1 C1 C2 C9 -4.8(8) . .
C6 C1 C2 C9 177.7(5) . .
C1 C2 C3 C4 1.3(8) . .
C9 C2 C3 C4 -179.5(5) . .
C2 C3 C4 C5 1.0(8) . .
C2 C3 C4 C10 179.7(5) . .
C3 C4 C5 C6 -1.5(8) . .
C10 C4 C5 C6 179.9(5) . .
O1 C1 C6 C5 -174.7(5) . .
C2 C1 C6 C5 2.6(8) . .
C4 C5 C6 C1 -0.3(8) . .
O1 C7 C8 O3 -3.0(7) . .
O1 C7 C8 O2 178.1(5) . .
C1 C2 C9 O5 -179.5(5) . .
C3 C2 C9 O5 1.3(8) . .
C1 C2 C9 O4 3.1(8) . .
C3 C2 C9 O4 -176.0(5) . .
C5 C4 C10 O6 -170.3(5) . .
C3 C4 C10 O6 11.0(7) . .
C5 C4 C10 O7 13.3(8) . .
C3 C4 C10 O7 -165.4(5) . .
C16 C11 C12 C13 0.9(8) . .
O8 C11 C12 C13 -179.9(4) . .
C16 C11 C12 C19 173.6(5) . .
O8 C11 C12 C19 -7.2(7) . .
C11 C12 C13 C14 0.1(8) . .
C19 C12 C13 C14 -172.6(5) . .
C12 C13 C14 C15 -1.0(8) . .
C12 C13 C14 C20 174.1(5) . .
C13 C14 C15 C16 1.0(8) . .
C20 C14 C15 C16 -174.3(5) . .
O8 C11 C16 C15 179.9(5) . .
C12 C11 C16 C15 -0.9(8) . .
C14 C15 C16 C11 0.0(8) . .
O8 C17 C18 O9 159.3(5) . .
O8 C17 C18 O10 -21.4(6) . .
C13 C12 C19 O12 -55.3(7) . .
C11 C12 C19 O12 132.3(5) . .
C13 C12 C19 O11 122.6(5) . .
C11 C12 C19 O11 -49.8(7) . .
C13 C14 C20 O14 171.4(5) . .
C15 C14 C20 O14 -13.6(8) . .
C13 C14 C20 O13 -8.3(8) . .
C15 C14 C20 O13 166.7(5) . .
C2 C1 O1 C7 151.0(5) . .
C6 C1 O1 C7 -31.5(7) . .
C2 C1 O1 Tb1 -42.6(6) . .
C6 C1 O1 Tb1 134.8(4) . .
C8 C7 O1 C1 -166.3(4) . .
C8 C7 O1 Tb1 26.0(5) . .
O6 Tb1 O1 C1 111.5(4) 4_566 .
O13 Tb1 O1 C1 -27.2(4) 4_565 .
O3 Tb1 O1 C1 165.0(4) . .
O4 Tb1 O1 C1 60.8(4) . .
O11 Tb1 O1 C1 -149.9(4) . .
O17 Tb1 O1 C1 -104.7(4) . .
O10 Tb1 O1 C1 30.5(4) . .
O8 Tb1 O1 C1 -50.9(5) . .
O6 Tb1 O1 C7 -81.7(4) 4_566 .
O13 Tb1 O1 C7 139.6(4) 4_565 .
O3 Tb1 O1 C7 -28.2(3) . .
O4 Tb1 O1 C7 -132.4(4) . .
O11 Tb1 O1 C7 16.9(4) . .
O17 Tb1 O1 C7 62.1(3) . .
O10 Tb1 O1 C7 -162.7(3) . .
O8 Tb1 O1 C7 115.9(4) . .
O3 C8 O2 Co2 -27.1(7) . .
C7 C8 O2 Co2 151.7(4) . .
O16 Co2 O2 C8 40.9(4) . .
O16 Co2 O2 C8 -139.1(4) 3_557 .
O15 Co2 O2 C8 129.5(4) 3_557 .
O15 Co2 O2 C8 -50.5(4) . .
O2 Co2 O2 C8 129(67) 3_557 .
O2 C8 O3 Tb1 151.4(4) . .
C7 C8 O3 Tb1 -27.3(7) . .
O6 Tb1 O3 C8 164.7(4) 4_566 .
O13 Tb1 O3 C8 12.4(5) 4_565 .
O4 Tb1 O3 C8 88.4(4) . .
O11 Tb1 O3 C8 -109.8(4) . .
O17 Tb1 O3 C8 -42.2(4) . .
O10 Tb1 O3 C8 130.7(4) . .
O1 Tb1 O3 C8 29.9(4) . .
O8 Tb1 O3 C8 -127.7(4) . .
O5 C9 O4 Co1 -8.1(5) . .
C2 C9 O4 Co1 169.4(4) . .
O5 C9 O4 Tb1 -123.7(4) . .
C2 C9 O4 Tb1 53.7(6) . .
O19 Co1 O4 C9 -37.3(4) . .
O7 Co1 O4 C9 177.3(3) 4_566 .
O18 Co1 O4 C9 83.3(3) . .
O10 Co1 O4 C9 -104.6(3) . .
O5 Co1 O4 C9 4.6(3) . .
O19 Co1 O4 Tb1 92.3(2) . .
O7 Co1 O4 Tb1 -53.20(17) 4_566 .
O18 Co1 O4 Tb1 -147.17(14) . .
O10 Co1 O4 Tb1 24.94(13) . .
O5 Co1 O4 Tb1 134.17(19) . .
O6 Tb1 O4 C9 158.3(4) 4_566 .
O13 Tb1 O4 C9 14.0(4) 4_565 .
O3 Tb1 O4 C9 -123.6(4) . .
O11 Tb1 O4 C9 -165.0(4) . .
O17 Tb1 O4 C9 -47.3(4) . .
O10 Tb1 O4 C9 85.1(4) . .
O1 Tb1 O4 C9 -65.1(4) . .
O8 Tb1 O4 C9 85.3(4) . .
O6 Tb1 O4 Co1 50.13(14) 4_566 .
O13 Tb1 O4 Co1 -94.21(15) 4_565 .
O3 Tb1 O4 Co1 128.17(15) . .
O11 Tb1 O4 Co1 86.8(3) . .
O17 Tb1 O4 Co1 -155.54(13) . .
O10 Tb1 O4 Co1 -23.07(12) . .
O1 Tb1 O4 Co1 -173.27(18) . .
O8 Tb1 O4 Co1 -22.90(19) . .
O4 C9 O5 Co1 7.6(5) . .
C2 C9 O5 Co1 -169.8(5) . .
O19 Co1 O5 C9 150.4(3) . .
O7 Co1 O5 C9 -36.6(8) 4_566 .
O18 Co1 O5 C9 -108.9(3) . .
O4 Co1 O5 C9 -4.7(3) . .
O10 Co1 O5 C9 62.2(3) . .
O7 C10 O6 Tb1 -35.2(10) . 4_565
C4 C10 O6 Tb1 148.7(4) . 4_565
O6 C10 O7 Co1 2.1(7) . 4_565
C4 C10 O7 Co1 178.2(3) . 4_565
C16 C11 O8 C17 14.1(7) . .
C12 C11 O8 C17 -165.1(4) . .
C16 C11 O8 Tb1 -113.4(5) . .
C12 C11 O8 Tb1 67.4(5) . .
C18 C17 O8 C11 -84.5(5) . .
C18 C17 O8 Tb1 45.0(5) . .
O6 Tb1 O8 C11 24.4(3) 4_566 .
O13 Tb1 O8 C11 165.7(3) 4_565 .
O3 Tb1 O8 C11 -40.9(4) . .
O4 Tb1 O8 C11 93.3(3) . .
O11 Tb1 O8 C11 -59.4(3) . .
O17 Tb1 O8 C11 -121.4(3) . .
O10 Tb1 O8 C11 93.4(3) . .
O1 Tb1 O8 C11 -170.9(3) . .
O6 Tb1 O8 C17 -106.4(3) 4_566 .
O13 Tb1 O8 C17 35.0(3) 4_565 .
O3 Tb1 O8 C17 -171.7(3) . .
O4 Tb1 O8 C17 -37.5(3) . .
O11 Tb1 O8 C17 169.9(3) . .
O17 Tb1 O8 C17 107.8(3) . .
O10 Tb1 O8 C17 -37.4(3) . .
O1 Tb1 O8 C17 58.3(4) . .
O9 C18 O10 Co1 -6.8(8) . .
C17 C18 O10 Co1 174.0(3) . .
O9 C18 O10 Tb1 162.1(4) . .
C17 C18 O10 Tb1 -17.2(6) . .
O19 Co1 O10 C18 2.6(5) . .
O7 Co1 O10 C18 -102.3(5) 4_566 .
O18 Co1 O10 C18 -158.0(8) . .
O4 Co1 O10 C18 147.0(5) . .
O5 Co1 O10 C18 90.9(5) . .
O19 Co1 O10 Tb1 -167.81(14) . .
O7 Co1 O10 Tb1 87.31(15) 4_566 .
O18 Co1 O10 Tb1 31.6(9) . .
O4 Co1 O10 Tb1 -23.34(12) . .
O5 Co1 O10 Tb1 -79.43(14) . .
O6 Tb1 O10 C18 126.0(4) 4_566 .
O13 Tb1 O10 C18 -58.5(4) 4_565 .
O3 Tb1 O10 C18 161.8(4) . .
O4 Tb1 O10 C18 -149.5(4) . .
O11 Tb1 O10 C18 60.6(4) . .
O17 Tb1 O10 C18 -28.8(5) . .
O1 Tb1 O10 C18 -119.8(4) . .
O8 Tb1 O10 C18 30.7(4) . .
O6 Tb1 O10 Co1 -62.50(13) 4_566 .
O13 Tb1 O10 Co1 113.01(15) 4_565 .
O3 Tb1 O10 Co1 -26.7(2) . .
O4 Tb1 O10 Co1 21.97(12) . .
O11 Tb1 O10 Co1 -127.92(13) . .
O17 Tb1 O10 Co1 142.71(14) . .
O1 Tb1 O10 Co1 51.68(16) . .
O8 Tb1 O10 Co1 -157.87(17) . .
O12 C19 O11 Tb1 -146.7(4) . .
C12 C19 O11 Tb1 35.4(7) . .
O6 Tb1 O11 C19 -76.6(5) 4_566 .
O13 Tb1 O11 C19 68.8(5) 4_565 .
O3 Tb1 O11 C19 -156.4(5) . .
O4 Tb1 O11 C19 -112.4(5) . .
O17 Tb1 O11 C19 116.0(5) . .
O10 Tb1 O11 C19 -17.6(5) . .
O1 Tb1 O11 C19 162.8(4) . .
O8 Tb1 O11 C19 10.7(4) . .
O14 C20 O13 Tb1 24.1(9) . 4_566
C14 C20 O13 Tb1 -156.2(4) . 4_566
